data_7104366
loop_
_publ_author_name
'Nie, Jing'
'Zhang, Guang-Wu'
'Wang, Lian'
'Fu, Aiping'
'Zheng, Yan'
'Ma, Jun-An'

_publ_section_title
;
 A perfect double role of CF3 groups in activating substrates and
 stabilizing adducts: the chiral Br\/onsted acid-catalyzed direct
 arylation of trifluoromethyl ketones.
;
_journal_issue 17
_journal_name_full 'Chemical communications (Cambridge, England)'
_journal_page_first 2356
_journal_page_last 2358
_journal_paper_doi 10.1039/b900474b
_journal_volume 34
_journal_year 2009
_chemical_absolute_configuration rm
_chemical_formula_sum 'C16 H11 Cl F3 N O'
_chemical_formula_weight 325.71
_chemical_name_common 1-(4-chlorophenyl)-2,2,2-trifluoro-1-(1H-indole-3-yl)ethanol
_chemical_name_systematic
;
?
;
_space_group_IT_number 19
_symmetry_cell_setting orthorhombic
_symmetry_space_group_name_Hall 'P 2ac 2ab'
_symmetry_space_group_name_H-M 'P 21 21 21'
_atom_sites_solution_hydrogens geom
_atom_sites_solution_primary direct
_atom_sites_solution_secondary difmap
_audit_creation_method SHELXL-97
_cell_angle_alpha 90.00
_cell_angle_beta 90.00
_cell_angle_gamma 90.00
_cell_formula_units_Z 4
_cell_length_a 7.4634(15)
_cell_length_b 13.393(3)
_cell_length_c 15.347(3)
_cell_measurement_reflns_used 12745
_cell_measurement_temperature 293.1
_cell_measurement_theta_max 27.7
_cell_measurement_theta_min 3.0
_cell_volume 1534.0(5)
_computing_cell_refinement PROCESS-AUTO
_computing_data_collection PROCESS-AUTO
_computing_data_reduction CrystalStructure
_computing_publication_material 'CrystalStructure 3.7.0'
_computing_structure_refinement SHELXL
_computing_structure_solution DirectMethod
_diffrn_ambient_temperature 293(2)
_diffrn_measured_fraction_theta_full 0.999
_diffrn_measured_fraction_theta_max 0.999
_diffrn_measurement_device_type SCX-MINI
_diffrn_measurement_method multi-scan
_diffrn_radiation_monochromator graphite
_diffrn_radiation_source 'fine-focus sealed tube'
_diffrn_radiation_type MoK\a
_diffrn_radiation_wavelength 0.71073
_diffrn_reflns_av_R_equivalents 0.0752
_diffrn_reflns_av_sigmaI/netI 0.0656
_diffrn_reflns_limit_h_max 9
_diffrn_reflns_limit_h_min -9
_diffrn_reflns_limit_k_max 17
_diffrn_reflns_limit_k_min -17
_diffrn_reflns_limit_l_max 19
_diffrn_reflns_limit_l_min -19
_diffrn_reflns_number 16222
_diffrn_reflns_theta_full 27.48
_diffrn_reflns_theta_max 27.48
_diffrn_reflns_theta_min 3.04
_diffrn_standards_decay_% 0
_diffrn_standards_interval_count 0
_diffrn_standards_interval_time 0
_diffrn_standards_number 0
_exptl_absorpt_coefficient_mu 0.280
_exptl_absorpt_correction_type none
_exptl_crystal_colour colorless
_exptl_crystal_density_diffrn 1.410
_exptl_crystal_density_method 'not measured'
_exptl_crystal_description block
_exptl_crystal_F_000 664
_exptl_crystal_size_max 0.25
_exptl_crystal_size_mid 0.2
_exptl_crystal_size_min 0.18
_refine_diff_density_max 0.260
_refine_diff_density_min -0.184
_refine_diff_density_rms 0.039
_refine_ls_abs_structure_details 'Flack H D (1983), Acta Cryst. A39, 876-881'
_refine_ls_abs_structure_Flack -0.01(9)
_refine_ls_extinction_method none
_refine_ls_goodness_of_fit_ref 1.078
_refine_ls_hydrogen_treatment mixed
_refine_ls_matrix_type full
_refine_ls_number_parameters 207
_refine_ls_number_reflns 3510
_refine_ls_number_restraints 0
_refine_ls_restrained_S_all 1.078
_refine_ls_R_factor_all 0.1184
_refine_ls_R_factor_gt 0.0644
_refine_ls_shift/su_max 0.002
_refine_ls_shift/su_mean 0.000
_refine_ls_structure_factor_coef Fsqd
_refine_ls_weighting_details 'calc w=1/[\s^2^(Fo^2^)+(0.0281P)^2^+0.2240P] where P=(Fo^2^+2Fc^2^)/3'
_refine_ls_weighting_scheme calc
_refine_ls_wR_factor_gt 0.0911
_refine_ls_wR_factor_ref 0.1036
_reflns_number_gt 2190
_reflns_number_total 3510
_reflns_threshold_expression >2sigma(I)
_cod_data_source_file b900474b.txt
_cod_data_source_block 1
_cod_database_code 7104366

loop_
_symmetry_equiv_pos_as_xyz
'x, y, z'
'-x+1/2, -y, z+1/2'
'-x, y+1/2, -z+1/2'
'x+1/2, -y+1/2, -z'

loop_
_atom_site_label
_atom_site_type_symbol
_atom_site_fract_x
_atom_site_fract_y
_atom_site_fract_z
_atom_site_U_iso_or_equiv
_atom_site_adp_type
_atom_site_occupancy
_atom_site_symmetry_multiplicity
_atom_site_calc_flag
_atom_site_refinement_flags
_atom_site_disorder_assembly
_atom_site_disorder_group
Cl1 Cl -0.10773(15) 0.81613(7) 0.47079(6) 0.0800(3) Uani 1 1 d . . .
O1 O -0.0720(3) 0.87375(19) 0.90041(16) 0.0563(7) Uani 1 1 d . . .
C1 C 0.4846(4) 0.7836(3) 0.89830(18) 0.0479(8) Uani 1 1 d . . .
F2 F 0.0610(3) 1.06189(15) 0.93693(13) 0.0844(7) Uani 1 1 d . . .
C2 C -0.0583(5) 0.8439(2) 0.57960(19) 0.0513(8) Uani 1 1 d . . .
C3 C 0.2455(3) 0.8860(2) 0.87110(17) 0.0383(7) Uani 1 1 d . . .
C4 C 0.0158(4) 0.8887(2) 0.75128(19) 0.0406(7) Uani 1 1 d . . .
C5 C 0.1041(5) 0.8828(3) 0.6007(2) 0.0624(9) Uani 1 1 d . . .
H5A H 0.1892 0.8944 0.5576 0.075 Uiso 1 1 calc R . .
C6 C 0.3015(4) 0.7831(2) 0.87459(17) 0.0401(7) Uani 1 1 d . . .
F1 F -0.1337(3) 1.05786(17) 0.83331(14) 0.0907(7) Uani 1 1 d . . .
C7 C 0.0601(4) 0.9184(2) 0.84505(19) 0.0430(7) Uani 1 1 d . . .
C8 C -0.1841(4) 0.8252(2) 0.6423(2) 0.0531(8) Uani 1 1 d . . .
H8A H -0.2936 0.7968 0.6274 0.064 Uiso 1 1 calc R . .
F3 F 0.1435(3) 1.08398(14) 0.80416(15) 0.0891(7) Uani 1 1 d . . .
C9 C 0.5830(5) 0.6959(3) 0.9058(2) 0.0684(11) Uani 1 1 d . . .
H9A H 0.7037 0.6970 0.9210 0.082 Uiso 1 1 calc R . .
C10 C 0.3912(4) 0.9420(2) 0.8918(2) 0.0534(8) Uani 1 1 d . . .
H10A H 0.3938 1.0114 0.8939 0.064 Uiso 1 1 calc R . .
N1 N 0.5329(4) 0.8811(3) 0.9090(2) 0.0613(9) Uani 1 1 d . . .
C11 C -0.1469(4) 0.8490(2) 0.7284(2) 0.0504(8) Uani 1 1 d . . .
H11A H -0.2332 0.8379 0.7710 0.061 Uiso 1 1 calc R . .
C12 C 0.2165(5) 0.6920(3) 0.8597(2) 0.0598(9) Uani 1 1 d . . .
H12A H 0.0958 0.6899 0.8447 0.072 Uiso 1 1 calc R . .
C13 C 0.1417(4) 0.9049(2) 0.6866(2) 0.0573(9) Uani 1 1 d . . .
H13A H 0.2532 0.9310 0.7012 0.069 Uiso 1 1 calc R . .
C14 C 0.0331(5) 1.0313(3) 0.8544(2) 0.0613(10) Uani 1 1 d . . .
C15 C 0.4952(7) 0.6075(3) 0.8898(2) 0.0792(13) Uani 1 1 d . . .
H15A H 0.5581 0.5477 0.8939 0.095 Uiso 1 1 calc R . .
C16 C 0.3136(6) 0.6055(3) 0.8675(3) 0.0806(12) Uani 1 1 d . . .
H16A H 0.2576 0.5444 0.8579 0.097 Uiso 1 1 calc R . .
H1O H -0.033(4) 0.864(2) 0.950(2) 0.049(10) Uiso 1 1 d . . .
H1N H 0.622(5) 0.904(3) 0.918(2) 0.067(13) Uiso 1 1 d . . .

loop_
_atom_site_aniso_label
_atom_site_aniso_U_11
_atom_site_aniso_U_22
_atom_site_aniso_U_33
_atom_site_aniso_U_23
_atom_site_aniso_U_13
_atom_site_aniso_U_12
Cl1 0.1029(8) 0.0898(7) 0.0474(5) -0.0041(5) -0.0137(5) -0.0094(6)
O1 0.0284(12) 0.098(2) 0.0425(14) 0.0040(13) -0.0012(11) -0.0045(12)
C1 0.0351(18) 0.069(3) 0.0395(17) -0.0028(16) 0.0022(14) 0.0065(18)
F2 0.0938(16) 0.0820(15) 0.0774(14) -0.0363(12) -0.0237(13) 0.0265(13)
C2 0.066(2) 0.047(2) 0.0409(19) -0.0003(15) -0.0070(17) -0.0031(17)
C3 0.0239(15) 0.0497(19) 0.0413(17) -0.0017(15) 0.0004(13) -0.0037(15)
C4 0.0369(17) 0.0416(18) 0.0435(17) 0.0012(15) 0.0005(14) 0.0007(15)
C5 0.058(2) 0.080(3) 0.049(2) 0.0025(18) 0.0069(18) -0.012(2)
C6 0.0347(18) 0.049(2) 0.0372(17) -0.0025(14) 0.0010(13) -0.0014(15)
F1 0.0850(16) 0.0995(17) 0.0876(16) -0.0244(12) -0.0248(13) 0.0522(14)
C7 0.0327(17) 0.0507(19) 0.0456(19) 0.0001(14) 0.0020(14) 0.0001(15)
C8 0.0473(19) 0.051(2) 0.061(2) 0.0010(17) -0.0120(17) -0.0114(16)
F3 0.1148(19) 0.0454(12) 0.1070(18) 0.0045(11) 0.0016(15) -0.0034(14)
C9 0.057(2) 0.100(3) 0.048(2) 0.004(2) 0.0043(17) 0.036(3)
C10 0.0341(18) 0.054(2) 0.072(2) -0.0076(16) -0.0030(17) -0.0016(18)
N1 0.0278(16) 0.080(3) 0.076(2) -0.0074(18) -0.0056(15) -0.0125(18)
C11 0.043(2) 0.063(2) 0.0448(19) -0.0007(15) 0.0002(15) -0.0055(17)
C12 0.060(2) 0.055(2) 0.064(2) -0.0026(19) -0.0088(18) -0.001(2)
C13 0.0418(19) 0.078(2) 0.052(2) -0.0016(18) 0.0011(16) -0.0127(19)
C14 0.056(2) 0.061(3) 0.067(2) -0.012(2) -0.008(2) 0.016(2)
C15 0.114(4) 0.066(3) 0.058(3) 0.003(2) 0.001(2) 0.040(3)
C16 0.109(4) 0.056(3) 0.077(3) -0.005(2) -0.012(3) 0.011(2)

loop_
_atom_type_symbol
_atom_type_description
_atom_type_scat_dispersion_real
_atom_type_scat_dispersion_imag
_atom_type_scat_source
C C 0.0033 0.0016 'International Tables Vol C Tables 4.2.6.8 and 6.1.1.4'
H H 0.0000 0.0000 'International Tables Vol C Tables 4.2.6.8 and 6.1.1.4'
N N 0.0061 0.0033 'International Tables Vol C Tables 4.2.6.8 and 6.1.1.4'
O O 0.0106 0.0060 'International Tables Vol C Tables 4.2.6.8 and 6.1.1.4'
F F 0.0171 0.0103 'International Tables Vol C Tables 4.2.6.8 and 6.1.1.4'
Cl Cl 0.1484 0.1585 'International Tables Vol C Tables 4.2.6.8 and 6.1.1.4'

loop_
_geom_angle_atom_site_label_1
_geom_angle_atom_site_label_2
_geom_angle_atom_site_label_3
_geom_angle
_geom_angle_site_symmetry_1
_geom_angle_site_symmetry_3
_geom_angle_publ_flag
C7 O1 H1O 112(2) . . ?
N1 C1 C9 131.2(3) . . ?
N1 C1 C6 106.9(3) . . ?
C9 C1 C6 121.9(3) . . ?
C5 C2 C8 121.0(3) . . ?
C5 C2 Cl1 119.8(3) . . ?
C8 C2 Cl1 119.2(3) . . ?
C10 C3 C6 106.7(2) . . ?
C10 C3 C7 129.7(3) . . ?
C6 C3 C7 123.6(2) . . ?
C11 C4 C13 118.6(3) . . ?
C11 C4 C7 122.2(3) . . ?
C13 C4 C7 119.2(3) . . ?
C2 C5 C13 119.4(3) . . ?
C2 C5 H5A 120.3 . . ?
C13 C5 H5A 120.3 . . ?
C12 C6 C1 119.1(3) . . ?
C12 C6 C3 134.3(3) . . ?
C1 C6 C3 106.6(3) . . ?
O1 C7 C3 110.8(2) . . ?
O1 C7 C4 107.5(2) . . ?
C3 C7 C4 112.0(2) . . ?
O1 C7 C14 105.4(3) . . ?
C3 C7 C14 112.4(2) . . ?
C4 C7 C14 108.4(2) . . ?
C2 C8 C11 119.4(3) . . ?
C2 C8 H8A 120.3 . . ?
C11 C8 H8A 120.3 . . ?
C15 C9 C1 117.4(3) . . ?
C15 C9 H9A 121.3 . . ?
C1 C9 H9A 121.3 . . ?
C3 C10 N1 109.6(3) . . ?
C3 C10 H10A 125.2 . . ?
N1 C10 H10A 125.2 . . ?
C10 N1 C1 110.2(3) . . ?
C10 N1 H1N 119(3) . . ?
C1 N1 H1N 131(3) . . ?
C4 C11 C8 120.7(3) . . ?
C4 C11 H11A 119.7 . . ?
C8 C11 H11A 119.7 . . ?
C16 C12 C6 119.0(3) . . ?
C16 C12 H12A 120.5 . . ?
C6 C12 H12A 120.5 . . ?
C5 C13 C4 120.9(3) . . ?
C5 C13 H13A 119.6 . . ?
C4 C13 H13A 119.6 . . ?
F3 C14 F1 107.3(3) . . ?
F3 C14 F2 106.7(3) . . ?
F1 C14 F2 106.9(3) . . ?
F3 C14 C7 112.8(3) . . ?
F1 C14 C7 111.3(3) . . ?
F2 C14 C7 111.5(3) . . ?
C9 C15 C16 121.5(4) . . ?
C9 C15 H15A 119.3 . . ?
C16 C15 H15A 119.3 . . ?
C12 C16 C15 121.1(4) . . ?
C12 C16 H16A 119.4 . . ?
C15 C16 H16A 119.4 . . ?

loop_
_geom_bond_atom_site_label_1
_geom_bond_atom_site_label_2
_geom_bond_distance
_geom_bond_site_symmetry_2
_geom_bond_publ_flag
Cl1 C2 1.750(3) . ?
O1 C7 1.432(3) . ?
O1 H1O 0.82(3) . ?
C1 N1 1.364(4) . ?
C1 C9 1.390(4) . ?
C1 C6 1.414(4) . ?
F2 C14 1.348(4) . ?
C2 C5 1.358(4) . ?
C2 C8 1.368(4) . ?
C3 C10 1.359(4) . ?
C3 C6 1.441(4) . ?
C3 C7 1.504(4) . ?
C4 C11 1.371(4) . ?
C4 C13 1.384(4) . ?
C4 C7 1.529(4) . ?
C5 C13 1.380(4) . ?
C5 H5A 0.9300 . ?
C6 C12 1.394(4) . ?
F1 C14 1.335(4) . ?
C7 C14 1.533(4) . ?
C8 C11 1.387(4) . ?
C8 H8A 0.9300 . ?
F3 C14 1.330(4) . ?
C9 C15 1.376(5) . ?
C9 H9A 0.9300 . ?
C10 N1 1.361(4) . ?
C10 H10A 0.9300 . ?
N1 H1N 0.74(4) . ?
C11 H11A 0.9300 . ?
C12 C16 1.372(5) . ?
C12 H12A 0.9300 . ?
C13 H13A 0.9300 . ?
C15 C16 1.398(5) . ?
C15 H15A 0.9300 . ?
C16 H16A 0.9300 . ?

loop_
_geom_torsion_atom_site_label_1
_geom_torsion_atom_site_label_2
_geom_torsion_atom_site_label_3
_geom_torsion_atom_site_label_4
_geom_torsion
_geom_torsion_site_symmetry_1
_geom_torsion_site_symmetry_2
_geom_torsion_site_symmetry_3
_geom_torsion_site_symmetry_4
_geom_torsion_publ_flag
C8 C2 C5 C13 -0.8(5) . . . . ?
Cl1 C2 C5 C13 179.7(3) . . . . ?
N1 C1 C6 C12 -179.8(3) . . . . ?
C9 C1 C6 C12 1.1(4) . . . . ?
N1 C1 C6 C3 0.6(3) . . . . ?
C9 C1 C6 C3 -178.5(3) . . . . ?
C10 C3 C6 C12 -179.4(3) . . . . ?
C7 C3 C6 C12 -1.7(5) . . . . ?
C10 C3 C6 C1 0.1(3) . . . . ?
C7 C3 C6 C1 177.8(3) . . . . ?
C10 C3 C7 O1 -125.3(3) . . . . ?
C6 C3 C7 O1 57.6(3) . . . . ?
C10 C3 C7 C4 114.7(3) . . . . ?
C6 C3 C7 C4 -62.5(3) . . . . ?
C10 C3 C7 C14 -7.6(4) . . . . ?
C6 C3 C7 C14 175.2(3) . . . . ?
C11 C4 C7 O1 14.8(4) . . . . ?
C13 C4 C7 O1 -167.0(3) . . . . ?
C11 C4 C7 C3 136.7(3) . . . . ?
C13 C4 C7 C3 -45.1(4) . . . . ?
C11 C4 C7 C14 -98.7(3) . . . . ?
C13 C4 C7 C14 79.4(3) . . . . ?
C5 C2 C8 C11 1.8(5) . . . . ?
Cl1 C2 C8 C11 -178.7(2) . . . . ?
N1 C1 C9 C15 -179.3(3) . . . . ?
C6 C1 C9 C15 -0.5(4) . . . . ?
C6 C3 C10 N1 -0.8(3) . . . . ?
C7 C3 C10 N1 -178.3(3) . . . . ?
C3 C10 N1 C1 1.2(4) . . . . ?
C9 C1 N1 C10 177.9(3) . . . . ?
C6 C1 N1 C10 -1.1(4) . . . . ?
C13 C4 C11 C8 0.2(5) . . . . ?
C7 C4 C11 C8 178.4(3) . . . . ?
C2 C8 C11 C4 -1.5(5) . . . . ?
C1 C6 C12 C16 -0.7(5) . . . . ?
C3 C6 C12 C16 178.8(3) . . . . ?
C2 C5 C13 C4 -0.5(5) . . . . ?
C11 C4 C13 C5 0.8(5) . . . . ?
C7 C4 C13 C5 -177.4(3) . . . . ?
O1 C7 C14 F3 -178.0(3) . . . . ?
C3 C7 C14 F3 61.2(4) . . . . ?
C4 C7 C14 F3 -63.1(3) . . . . ?
O1 C7 C14 F1 -57.4(4) . . . . ?
C3 C7 C14 F1 -178.2(3) . . . . ?
C4 C7 C14 F1 57.5(4) . . . . ?
O1 C7 C14 F2 61.9(3) . . . . ?
C3 C7 C14 F2 -58.9(4) . . . . ?
C4 C7 C14 F2 176.8(3) . . . . ?
C1 C9 C15 C16 -0.5(5) . . . . ?
C6 C12 C16 C15 -0.2(5) . . . . ?
C9 C15 C16 C12 0.9(6) . . . . ?

loop_
_cod_related_entry_id
_cod_related_entry_database
_cod_related_entry_code
1 ChemSpider 30653120
